data_4325168
loop_
_publ_author_name
'Apple Wai-Yi Cheung'
'Larry Tso-Lun Lo'
'Chi-Chiu Ko'
'Shek-Man Yiu'

_publ_section_title
;
 Synthesis, Functionalization, Characterization, and Photophysical Study
 of Carbonyl-Containing Isocyano Rhenium(I) Diimine Complexes
;
_journal_name_full 'Inorganic Chemistry'
_journal_page_first 4798
_journal_page_last 4810
_journal_paper_doi 10.1021/ic102429t
_journal_volume 50
_journal_year 2011
_chemical_formula_sum 'C35 H21 Br3 Cl3 F6 N5 O P Re'
_chemical_formula_weight 1204.82
_chemical_name_systematic
; 
 ? 
;
_space_group_IT_number 14
_symmetry_cell_setting monoclinic
_symmetry_space_group_name_Hall '-P 2ybc'
_symmetry_space_group_name_H-M 'P 1 21/c 1'
_atom_sites_solution_hydrogens geom
_atom_sites_solution_primary direct
_atom_sites_solution_secondary difmap
_audit_creation_method SHELXL-97
_cell_angle_alpha 90.00
_cell_angle_beta 94.5741(15)
_cell_angle_gamma 90.00
_cell_formula_units_Z 4
_cell_length_a 13.1665(2)
_cell_length_b 18.3381(3)
_cell_length_c 16.5999(3)
_cell_measurement_reflns_used 11259
_cell_measurement_temperature 133(2)
_cell_measurement_theta_max 71.5944
_cell_measurement_theta_min 3.3664
_cell_volume 3995.26(12)
_computing_cell_refinement 'CrysAlisPro, Oxford Diffraction Ltd'
_computing_data_collection 'CrysAlisPro, Oxford Diffraction Ltd'
_computing_data_reduction 'CrysAlisPro, Oxford Diffraction Ltd'
_computing_molecular_graphics ortep-3
_computing_publication_material wingx
_computing_structure_refinement 'SHELXL-97 (Sheldrick, 1997)'
_computing_structure_solution 'SHELXS-97 (Sheldrick, 1990)'
_diffrn_ambient_temperature 133(2)
_diffrn_detector_area_resol_mean 16.1270
_diffrn_measured_fraction_theta_full 1.000
_diffrn_measured_fraction_theta_max 1.000
_diffrn_measurement_device_type 'Xcalibur, Sapphire3, Gemini ultra'
_diffrn_measurement_method '\w scans'
_diffrn_radiation_monochromator mirror
_diffrn_radiation_source 'Enhance Ultra (Cu) X-ray Source'
_diffrn_radiation_type CuK\a
_diffrn_radiation_wavelength 1.54180
_diffrn_reflns_av_R_equivalents 0.0281
_diffrn_reflns_av_sigmaI/netI 0.0257
_diffrn_reflns_limit_h_max 15
_diffrn_reflns_limit_h_min -12
_diffrn_reflns_limit_k_max 21
_diffrn_reflns_limit_k_min -21
_diffrn_reflns_limit_l_max 19
_diffrn_reflns_limit_l_min -19
_diffrn_reflns_number 15738
_diffrn_reflns_theta_full 66.99
_diffrn_reflns_theta_max 66.99
_diffrn_reflns_theta_min 3.37
_exptl_absorpt_coefficient_mu 12.266
_exptl_absorpt_correction_T_max 1.00000
_exptl_absorpt_correction_T_min 0.30897
_exptl_absorpt_correction_type multi-scan
_exptl_absorpt_process_details 'CrysAlisPro, Oxford Diffraction Ltd'
_exptl_crystal_colour orange
_exptl_crystal_density_diffrn 2.003
_exptl_crystal_description block
_exptl_crystal_F_000 2296
_exptl_crystal_size_max 0.20
_exptl_crystal_size_mid 0.20
_exptl_crystal_size_min 0.05
_refine_diff_density_max 1.931
_refine_diff_density_min -1.117
_refine_diff_density_rms 0.125
_refine_ls_extinction_method none
_refine_ls_goodness_of_fit_ref 1.023
_refine_ls_hydrogen_treatment constr
_refine_ls_matrix_type full
_refine_ls_number_parameters 496
_refine_ls_number_reflns 7114
_refine_ls_number_restraints 0
_refine_ls_restrained_S_all 1.023
_refine_ls_R_factor_all 0.0380
_refine_ls_R_factor_gt 0.0342
_refine_ls_shift/su_max 0.002
_refine_ls_shift/su_mean 0.000
_refine_ls_structure_factor_coef Fsqd
_refine_ls_weighting_details 'calc w=1/[\s^2^(Fo^2^)+(0.0629P)^2^+6.6788P] where P=(Fo^2^+2Fc^2^)/3'
_refine_ls_weighting_scheme calc
_refine_ls_wR_factor_gt 0.0917
_refine_ls_wR_factor_ref 0.0936
_reflns_number_gt 6468
_reflns_number_total 7114
_reflns_threshold_expression >2sigma(I)
_cod_data_source_file ic102429t_si_002.cif
_cod_data_source_block 030210a_apple
_cod_database_code 4325168

loop_
_symmetry_equiv_pos_as_xyz
'x, y, z'
'-x, y+1/2, -z+1/2'
'-x, -y, -z'
'x, -y-1/2, z-1/2'

loop_
_atom_site_label
_atom_site_type_symbol
_atom_site_fract_x
_atom_site_fract_y
_atom_site_fract_z
_atom_site_U_iso_or_equiv
_atom_site_adp_type
_atom_site_occupancy
_atom_site_symmetry_multiplicity
_atom_site_calc_flag
_atom_site_refinement_flags
Re1 Re 0.758552(12) 0.075732(10) 0.349292(10) 0.02101(8) Uani 1 1 d .
Br1 Br 0.26911(4) 0.03053(6) -0.07128(4) 0.0735(3) Uani 1 1 d .
Br2 Br 0.92620(4) 0.48733(3) 0.09333(3) 0.04034(14) Uani 1 1 d .
Br3 Br 1.16275(4) -0.17974(4) 0.02556(4) 0.05180(16) Uani 1 1 d .
Cl1 Cl 0.75765(11) 0.91306(9) 0.79994(11) 0.0593(4) Uani 1 1 d .
Cl2 Cl 0.88820(13) 0.82346(10) 0.90620(11) 0.0664(4) Uani 1 1 d .
Cl3 Cl 0.92567(13) 0.83935(10) 0.73712(11) 0.0667(4) Uani 1 1 d .
P1 P 0.59157(9) 0.71369(7) 0.72416(7) 0.0342(3) Uani 1 1 d .
F1 F 0.6256(2) 0.73849(18) 0.81508(18) 0.0474(7) Uani 1 1 d .
F2 F 0.5757(4) 0.79645(19) 0.6992(2) 0.0753(12) Uani 1 1 d .
F3 F 0.7057(3) 0.7180(3) 0.7022(3) 0.0882(15) Uani 1 1 d .
F4 F 0.5570(3) 0.6893(2) 0.6341(2) 0.0592(9) Uani 1 1 d .
F5 F 0.6047(4) 0.63149(19) 0.7505(3) 0.0802(14) Uani 1 1 d .
F6 F 0.4778(3) 0.7093(3) 0.7459(2) 0.0811(14) Uani 1 1 d .
O1 O 0.9588(2) 0.13822(19) 0.4323(2) 0.0350(7) Uani 1 1 d .
N1 N 0.5673(3) 0.0462(2) 0.2217(2) 0.0274(8) Uani 1 1 d .
N2 N 0.7662(3) 0.2238(2) 0.2570(3) 0.0405(10) Uani 1 1 d .
N3 N 0.8867(3) -0.0160(2) 0.2339(2) 0.0337(9) Uani 1 1 d .
N4 N 0.6618(2) 0.1190(2) 0.4375(2) 0.0230(7) Uani 1 1 d .
N5 N 0.7355(3) -0.0166(2) 0.4288(2) 0.0249(7) Uani 1 1 d .
C1 C 0.6322(3) 0.0521(2) 0.2723(2) 0.0228(8) Uani 1 1 d .
C2 C 0.7650(3) 0.1662(3) 0.2882(3) 0.0280(9) Uani 1 1 d .
C3 C 0.8406(3) 0.0209(3) 0.2755(3) 0.0276(9) Uani 1 1 d .
C4 C 0.8837(3) 0.1116(2) 0.4072(2) 0.0239(8) Uani 1 1 d .
C5 C 0.4966(3) 0.0434(3) 0.1548(3) 0.0279(9) Uani 1 1 d .
C6 C 0.4522(4) -0.0237(3) 0.1329(3) 0.0375(11) Uani 1 1 d .
H6 H 0.4685 -0.0664 0.1637 0.045 Uiso 1 1 calc R
C7 C 0.3839(4) -0.0262(3) 0.0650(3) 0.0449(13) Uani 1 1 d .
H7 H 0.3521 -0.0709 0.0487 0.054 Uiso 1 1 calc R
C8 C 0.3626(3) 0.0356(4) 0.0218(3) 0.0431(13) Uani 1 1 d .
C9 C 0.4061(4) 0.1024(4) 0.0439(3) 0.0478(14) Uani 1 1 d .
H9 H 0.3895 0.1449 0.0127 0.057 Uiso 1 1 calc R
C10 C 0.4736(4) 0.1063(3) 0.1115(3) 0.0389(11) Uani 1 1 d .
H10 H 0.5038 0.1514 0.1281 0.047 Uiso 1 1 calc R
C11 C 0.7979(3) 0.2842(3) 0.2158(3) 0.0305(9) Uani 1 1 d .
C12 C 0.8709(4) 0.2755(3) 0.1611(3) 0.0385(11) Uani 1 1 d .
H12 H 0.8948 0.2282 0.1492 0.046 Uiso 1 1 calc R
C13 C 0.9090(4) 0.3356(3) 0.1239(3) 0.0395(11) Uani 1 1 d .
H13 H 0.9599 0.3303 0.0868 0.047 Uiso 1 1 calc R
C14 C 0.8716(3) 0.4040(3) 0.1417(3) 0.0294(9) Uani 1 1 d .
C15 C 0.7985(4) 0.4132(3) 0.1949(3) 0.0376(11) Uani 1 1 d .
H15 H 0.7738 0.4605 0.2057 0.045 Uiso 1 1 calc R
C16 C 0.7606(4) 0.3525(3) 0.2331(3) 0.0401(11) Uani 1 1 d .
H16 H 0.7099 0.3579 0.2703 0.048 Uiso 1 1 calc R
C17 C 0.9484(3) -0.0534(3) 0.1847(3) 0.0284(9) Uani 1 1 d .
C18 C 0.9466(4) -0.1290(3) 0.1829(3) 0.0373(11) Uani 1 1 d .
H18 H 0.9024 -0.1552 0.2149 0.045 Uiso 1 1 calc R
C19 C 1.0097(4) -0.1658(3) 0.1343(3) 0.0387(11) Uani 1 1 d .
H19 H 1.0089 -0.2176 0.1325 0.046 Uiso 1 1 calc R
C20 C 1.0731(3) -0.1277(3) 0.0889(3) 0.0317(10) Uani 1 1 d .
C21 C 1.0740(4) -0.0519(3) 0.0879(3) 0.0363(10) Uani 1 1 d .
H21 H 1.1168 -0.0261 0.0543 0.044 Uiso 1 1 calc R
C22 C 1.0113(3) -0.0151(3) 0.1367(3) 0.0349(10) Uani 1 1 d .
H22 H 1.0113 0.0367 0.1374 0.042 Uiso 1 1 calc R
C23 C 0.7722(4) -0.0834(2) 0.4236(3) 0.0325(10) Uani 1 1 d .
H23 H 0.8118 -0.0948 0.3799 0.039 Uiso 1 1 calc R
C24 C 0.7549(4) -0.1382(3) 0.4800(3) 0.0405(11) Uani 1 1 d .
H24 H 0.7835 -0.1853 0.4743 0.049 Uiso 1 1 calc R
C25 C 0.6975(4) -0.1241(3) 0.5427(3) 0.0374(11) Uani 1 1 d .
H25 H 0.6858 -0.1609 0.5812 0.045 Uiso 1 1 calc R
C26 C 0.6558(3) -0.0540(3) 0.5496(3) 0.0303(9) Uani 1 1 d .
C27 C 0.6778(3) -0.0018(2) 0.4920(2) 0.0225(8) Uani 1 1 d .
C28 C 0.6390(3) 0.0708(2) 0.4968(3) 0.0248(9) Uani 1 1 d .
C29 C 0.5777(3) 0.0901(3) 0.5593(3) 0.0282(9) Uani 1 1 d .
C30 C 0.5554(3) 0.0352(3) 0.6167(3) 0.0343(10) Uani 1 1 d .
H30 H 0.5133 0.0472 0.6587 0.041 Uiso 1 1 calc R
C31 C 0.5926(3) -0.0328(3) 0.6125(3) 0.0341(10) Uani 1 1 d .
H31 H 0.5768 -0.0676 0.6520 0.041 Uiso 1 1 calc R
C32 C 0.5408(4) 0.1613(3) 0.5606(3) 0.0377(11) Uani 1 1 d .
H32 H 0.5005 0.1767 0.6024 0.045 Uiso 1 1 calc R
C33 C 0.5636(4) 0.2092(3) 0.5004(3) 0.0397(11) Uani 1 1 d .
H33 H 0.5384 0.2577 0.5000 0.048 Uiso 1 1 calc R
C34 C 0.6235(3) 0.1857(3) 0.4408(3) 0.0299(9) Uani 1 1 d .
H34 H 0.6380 0.2194 0.3997 0.036 Uiso 1 1 calc R
C35 C 0.8320(4) 0.8344(3) 0.8070(4) 0.0472(13) Uani 1 1 d .
H35 H 0.7873 0.7914 0.7932 0.057 Uiso 1 1 calc R

loop_
_atom_site_aniso_label
_atom_site_aniso_U_11
_atom_site_aniso_U_22
_atom_site_aniso_U_33
_atom_site_aniso_U_23
_atom_site_aniso_U_13
_atom_site_aniso_U_12
Re1 0.01979(11) 0.02465(12) 0.01856(11) 0.00142(7) 0.00138(7) 0.00108(6)
Br1 0.0336(3) 0.1514(8) 0.0331(3) 0.0129(4) -0.0126(2) -0.0167(4)
Br2 0.0390(3) 0.0363(3) 0.0436(3) 0.0137(2) -0.0100(2) -0.0152(2)
Br3 0.0424(3) 0.0557(4) 0.0591(4) -0.0245(3) 0.0151(3) 0.0050(2)
Cl1 0.0422(7) 0.0563(9) 0.0801(11) 0.0057(8) 0.0096(7) 0.0050(6)
Cl2 0.0619(9) 0.0724(11) 0.0634(9) 0.0245(8) -0.0043(7) -0.0131(8)
Cl3 0.0671(9) 0.0668(10) 0.0690(10) -0.0057(8) 0.0235(8) 0.0036(8)
P1 0.0411(6) 0.0298(6) 0.0318(6) 0.0033(5) 0.0037(5) -0.0107(5)
F1 0.0557(18) 0.0495(18) 0.0367(16) -0.0029(14) 0.0007(13) -0.0148(15)
F2 0.144(4) 0.0319(18) 0.050(2) 0.0097(16) 0.009(2) -0.003(2)
F3 0.052(2) 0.126(4) 0.089(3) -0.049(3) 0.027(2) -0.022(2)
F4 0.089(3) 0.050(2) 0.0371(17) -0.0007(15) -0.0036(16) -0.0153(18)
F5 0.128(4) 0.0321(18) 0.072(3) 0.0050(18) -0.046(2) -0.007(2)
F6 0.0426(18) 0.138(4) 0.062(2) 0.010(3) 0.0012(16) -0.022(2)
O1 0.0261(16) 0.0370(18) 0.0410(18) -0.0075(15) -0.0016(13) -0.0011(13)
N1 0.0245(17) 0.034(2) 0.0227(18) 0.0013(16) -0.0005(15) 0.0008(15)
N2 0.038(2) 0.039(2) 0.044(2) 0.015(2) -0.0034(17) -0.0078(18)
N3 0.0264(18) 0.049(2) 0.0258(19) -0.0114(18) 0.0018(15) 0.0066(17)
N4 0.0196(15) 0.0276(18) 0.0215(16) 0.0029(14) 0.0005(12) 0.0001(13)
N5 0.0254(16) 0.0275(18) 0.0213(17) 0.0001(14) -0.0014(13) 0.0001(14)
C1 0.0249(19) 0.0212(19) 0.023(2) -0.0005(17) 0.0077(17) -0.0023(16)
C2 0.0218(19) 0.035(2) 0.027(2) 0.0007(19) 0.0003(16) -0.0022(17)
C3 0.0224(19) 0.036(2) 0.024(2) 0.0016(19) -0.0010(16) -0.0033(18)
C4 0.026(2) 0.023(2) 0.0232(19) 0.0011(17) 0.0055(16) 0.0026(16)
C5 0.0176(17) 0.041(3) 0.025(2) -0.0010(19) 0.0007(15) 0.0031(17)
C6 0.033(2) 0.037(3) 0.041(3) -0.005(2) -0.003(2) 0.003(2)
C7 0.031(2) 0.056(3) 0.046(3) -0.018(3) -0.007(2) -0.005(2)
C8 0.023(2) 0.083(4) 0.022(2) 0.004(2) -0.0042(17) 0.000(2)
C9 0.033(2) 0.067(4) 0.042(3) 0.024(3) -0.007(2) -0.003(2)
C10 0.033(2) 0.046(3) 0.037(3) 0.014(2) -0.001(2) -0.005(2)
C11 0.027(2) 0.033(2) 0.030(2) 0.0099(19) -0.0036(17) -0.0037(18)
C12 0.057(3) 0.029(2) 0.029(2) 0.000(2) 0.004(2) 0.003(2)
C13 0.047(3) 0.039(3) 0.034(3) 0.004(2) 0.012(2) 0.002(2)
C14 0.029(2) 0.029(2) 0.029(2) 0.0066(19) -0.0083(17) -0.0070(18)
C15 0.038(3) 0.032(2) 0.043(3) 0.007(2) 0.000(2) 0.005(2)
C16 0.032(2) 0.044(3) 0.046(3) 0.010(2) 0.009(2) 0.005(2)
C17 0.0200(19) 0.042(3) 0.023(2) -0.0049(19) -0.0023(16) 0.0011(18)
C18 0.035(2) 0.041(3) 0.037(3) 0.007(2) 0.008(2) 0.000(2)
C19 0.043(3) 0.030(2) 0.044(3) 0.001(2) 0.005(2) 0.003(2)
C20 0.026(2) 0.037(3) 0.032(2) -0.012(2) 0.0015(17) 0.0015(18)
C21 0.030(2) 0.036(3) 0.044(3) -0.007(2) 0.010(2) -0.006(2)
C22 0.030(2) 0.029(2) 0.046(3) -0.007(2) 0.004(2) -0.0023(18)
C23 0.041(2) 0.026(2) 0.031(2) -0.0017(18) 0.003(2) 0.0056(18)
C24 0.054(3) 0.026(2) 0.041(3) 0.005(2) 0.000(2) 0.005(2)
C25 0.047(3) 0.030(2) 0.035(2) 0.008(2) -0.001(2) -0.003(2)
C26 0.029(2) 0.033(2) 0.027(2) 0.0022(19) -0.0032(17) -0.0045(19)
C27 0.0212(18) 0.027(2) 0.0197(19) 0.0042(16) 0.0015(15) -0.0006(15)
C28 0.0196(18) 0.031(2) 0.023(2) 0.0038(17) -0.0007(16) -0.0010(15)
C29 0.026(2) 0.041(3) 0.0176(19) -0.0054(18) 0.0020(16) 0.0022(18)
C30 0.031(2) 0.049(3) 0.024(2) 0.002(2) 0.0059(17) -0.005(2)
C31 0.032(2) 0.045(3) 0.026(2) 0.008(2) 0.0036(18) -0.008(2)
C32 0.037(2) 0.047(3) 0.030(2) -0.005(2) 0.0095(19) 0.008(2)
C33 0.044(3) 0.034(3) 0.041(3) -0.002(2) 0.004(2) 0.012(2)
C34 0.031(2) 0.030(2) 0.029(2) 0.0000(18) 0.0009(17) 0.0062(18)
C35 0.043(3) 0.042(3) 0.056(3) 0.001(3) 0.002(2) -0.010(2)

loop_
_atom_type_symbol
_atom_type_description
_atom_type_scat_dispersion_real
_atom_type_scat_dispersion_imag
_atom_type_scat_source
C C 0.0181 0.0091 'International Tables Vol C Tables 4.2.6.8 and 6.1.1.4'
N N 0.0311 0.0180 'International Tables Vol C Tables 4.2.6.8 and 6.1.1.4'
O O 0.0492 0.0322 'International Tables Vol C Tables 4.2.6.8 and 6.1.1.4'
F F 0.0727 0.0534 'International Tables Vol C Tables 4.2.6.8 and 6.1.1.4'
P P 0.2955 0.4335 'International Tables Vol C Tables 4.2.6.8 and 6.1.1.4'
Cl Cl 0.3639 0.7018 'International Tables Vol C Tables 4.2.6.8 and 6.1.1.4'
Br Br -0.6763 1.2805 'International Tables Vol C Tables 4.2.6.8 and 6.1.1.4'
Re Re -5.2083 5.8923 'International Tables Vol C Tables 4.2.6.8 and 6.1.1.4'
H H 0.0000 0.0000 'International Tables Vol C Tables 4.2.6.8 and 6.1.1.4'

loop_
_geom_angle_atom_site_label_1
_geom_angle_atom_site_label_2
_geom_angle_atom_site_label_3
_geom_angle
C2 Re1 C4 84.24(17)
C2 Re1 C3 93.56(19)
C4 Re1 C3 89.75(17)
C2 Re1 C1 85.54(16)
C4 Re1 C1 169.33(16)
C3 Re1 C1 87.85(16)
C2 Re1 N4 95.32(16)
C4 Re1 N4 93.56(14)
C3 Re1 N4 170.80(16)
C1 Re1 N4 90.41(14)
C2 Re1 N5 171.27(16)
C4 Re1 N5 96.67(15)
C3 Re1 N5 95.13(16)
C1 Re1 N5 93.89(14)
N4 Re1 N5 75.96(13)
F6 P1 F5 88.5(3)
F6 P1 F3 179.9(3)
F5 P1 F3 91.5(3)
F6 P1 F2 90.1(3)
F5 P1 F2 178.4(3)
F3 P1 F2 90.0(3)
F6 P1 F4 89.7(2)
F5 P1 F4 90.5(2)
F3 P1 F4 90.2(2)
F2 P1 F4 90.1(2)
F6 P1 F1 89.9(2)
F5 P1 F1 89.63(19)
F3 P1 F1 90.2(2)
F2 P1 F1 89.8(2)
F4 P1 F1 179.6(2)
C1 N1 C5 173.2(4)
C2 N2 C11 162.0(5)
C3 N3 C17 173.9(5)
C34 N4 C28 117.3(4)
C34 N4 Re1 127.7(3)
C28 N4 Re1 115.0(3)
C23 N5 C27 117.4(4)
C23 N5 Re1 127.6(3)
C27 N5 Re1 114.9(3)
N1 C1 Re1 170.0(4)
N2 C2 Re1 174.3(4)
N3 C3 Re1 175.4(4)
O1 C4 Re1 170.9(4)
C10 C5 N1 119.3(4)
C10 C5 C6 122.1(4)
N1 C5 C6 118.6(4)
C7 C6 C5 118.1(5)
C7 C6 H6 120.9
C5 C6 H6 120.9
C8 C7 C6 119.7(5)
C8 C7 H7 120.2
C6 C7 H7 120.2
C7 C8 C9 122.2(4)
C7 C8 Br1 118.8(4)
C9 C8 Br1 119.0(4)
C10 C9 C8 119.1(5)
C10 C9 H9 120.5
C8 C9 H9 120.5
C9 C10 C5 118.8(5)
C9 C10 H10 120.6
C5 C10 H10 120.6
C16 C11 N2 119.8(4)
C16 C11 C12 121.1(4)
N2 C11 C12 119.0(5)
C13 C12 C11 120.0(5)
C13 C12 H12 120.0
C11 C12 H12 120.0
C12 C13 C14 118.6(5)
C12 C13 H13 120.7
C14 C13 H13 120.7
C15 C14 C13 121.9(4)
C15 C14 Br2 119.1(4)
C13 C14 Br2 119.0(4)
C14 C15 C16 119.5(5)
C14 C15 H15 120.2
C16 C15 H15 120.2
C11 C16 C15 118.8(5)
C11 C16 H16 120.6
C15 C16 H16 120.6
N3 C17 C22 119.7(5)
N3 C17 C18 120.0(4)
C22 C17 C18 120.3(4)
C19 C18 C17 119.4(5)
C19 C18 H18 120.3
C17 C18 H18 120.3
C20 C19 C18 119.8(5)
C20 C19 H19 120.1
C18 C19 H19 120.1
C19 C20 C21 121.8(4)
C19 C20 Br3 119.0(4)
C21 C20 Br3 119.3(4)
C22 C21 C20 118.5(5)
C22 C21 H21 120.8
C20 C21 H21 120.8
C21 C22 C17 120.2(5)
C21 C22 H22 119.9
C17 C22 H22 119.9
N5 C23 C24 122.7(5)
N5 C23 H23 118.6
C24 C23 H23 118.6
C25 C24 C23 120.2(5)
C25 C24 H24 119.9
C23 C24 H24 119.9
C24 C25 C26 118.8(5)
C24 C25 H25 120.6
C26 C25 H25 120.6
C27 C26 C25 117.7(4)
C27 C26 C31 118.3(4)
C25 C26 C31 124.0(4)
N5 C27 C26 123.1(4)
N5 C27 C28 116.7(4)
C26 C27 C28 120.2(4)
N4 C28 C29 122.4(4)
N4 C28 C27 117.3(4)
C29 C28 C27 120.3(4)
C32 C29 C28 117.9(4)
C32 C29 C30 123.9(4)
C28 C29 C30 118.2(4)
C31 C30 C29 121.5(4)
C31 C30 H30 119.2
C29 C30 H30 119.2
C30 C31 C26 121.5(4)
C30 C31 H31 119.3
C26 C31 H31 119.3
C33 C32 C29 119.2(4)
C33 C32 H32 120.4
C29 C32 H32 120.4
C32 C33 C34 119.3(5)
C32 C33 H33 120.3
C34 C33 H33 120.3
N4 C34 C33 123.8(4)
N4 C34 H34 118.1
C33 C34 H34 118.1
Cl1 C35 Cl2 110.5(3)
Cl1 C35 Cl3 109.4(3)
Cl2 C35 Cl3 111.0(3)
Cl1 C35 H35 108.6
Cl2 C35 H35 108.6
Cl3 C35 H35 108.6

loop_
_geom_bond_atom_site_label_1
_geom_bond_atom_site_label_2
_geom_bond_distance
Re1 C2 1.949(5)
Re1 C4 1.954(4)
Re1 C3 1.973(5)
Re1 C1 2.061(4)
Re1 N4 2.166(3)
Re1 N5 2.183(4)
Br1 C8 1.899(4)
Br2 C14 1.894(4)
Br3 C20 1.900(4)
Cl1 C35 1.741(6)
Cl2 C35 1.762(6)
Cl3 C35 1.762(6)
P1 F6 1.571(4)
P1 F5 1.575(4)
P1 F3 1.577(4)
P1 F2 1.583(4)
P1 F4 1.591(3)
P1 F1 1.606(3)
O1 C4 1.151(5)
N1 C1 1.155(6)
N1 C5 1.392(5)
N2 C2 1.178(6)
N2 C11 1.384(6)
N3 C3 1.170(6)
N3 C17 1.380(6)
N4 C34 1.328(6)
N4 C28 1.374(6)
N5 C23 1.323(6)
N5 C27 1.370(5)
C5 C10 1.379(7)
C5 C6 1.397(7)
C6 C7 1.386(7)
C6 H6 0.9500
C7 C8 1.359(9)
C7 H7 0.9500
C8 C9 1.389(9)
C9 C10 1.378(7)
C9 H9 0.9500
C10 H10 0.9500
C11 C16 1.383(7)
C11 C12 1.384(7)
C12 C13 1.377(7)
C12 H12 0.9500
C13 C14 1.389(7)
C13 H13 0.9500
C14 C15 1.367(7)
C15 C16 1.393(7)
C15 H15 0.9500
C16 H16 0.9500
C17 C22 1.386(7)
C17 C18 1.387(7)
C18 C19 1.380(7)
C18 H18 0.9500
C19 C20 1.361(7)
C19 H19 0.9500
C20 C21 1.390(7)
C21 C22 1.378(7)
C21 H21 0.9500
C22 H22 0.9500
C23 C24 1.405(7)
C23 H23 0.9500
C24 C25 1.359(8)
C24 H24 0.9500
C25 C26 1.406(7)
C25 H25 0.9500
C26 C27 1.400(6)
C26 C31 1.440(7)
C27 C28 1.431(6)
C28 C29 1.408(6)
C29 C32 1.394(7)
C29 C30 1.434(7)
C30 C31 1.343(7)
C30 H30 0.9500
C31 H31 0.9500
C32 C33 1.381(8)
C32 H32 0.9500
C33 C34 1.382(7)
C33 H33 0.9500
C34 H34 0.9500
C35 H35 1.0000
